data_7038223
loop_
_publ_author_name
'Lai, Ya-Yuan'
'Chang, Yu-Chang'
'Chen, Jyh-Horung'
'Wang, Shin-Shin'
'Tung, Jo-Yu'

_publ_section_title
;
 Axial zero-field splitting in mononuclear Co(ii) 2-N substituted
 N-confused porphyrin: Co(2-NC3H5-21-Y-CH2C6H4CH3-NCTPP)Cl (Y = o, m, p)
 and Co(2-NC3H5-21-CH2C6H5-NCTPP)Cl.
;
_journal_issue 11
_journal_name_full 'Dalton transactions (Cambridge, England : 2003)'
_journal_page_first 4854
_journal_page_last 4862
_journal_paper_doi 10.1039/c6dt00137h
_journal_volume 45
_journal_year 2016
_chemical_formula_moiety 'C55 H41 Cl Co N4'
_chemical_formula_sum 'C55 H41 Cl Co N4'
_chemical_formula_weight 852.30
_space_group_IT_number 14
_symmetry_cell_setting monoclinic
_symmetry_Int_Tables_number 14
_symmetry_space_group_name_Hall '-P 2yn'
_symmetry_space_group_name_H-M 'P 1 21/n 1'
_atom_sites_solution_hydrogens geom
_atom_sites_solution_primary direct
_atom_sites_solution_secondary difmap
_audit_creation_method SHELXL-97
_audit_update_record
;
2016-01-28 deposited with the CCDC.
2016-02-01 downloaded from the CCDC.
;
_cell_angle_alpha 90.00
_cell_angle_beta 107.141(2)
_cell_angle_gamma 90.00
_cell_formula_units_Z 4
_cell_length_a 12.7923(6)
_cell_length_b 20.7636(11)
_cell_length_c 21.6038(12)
_cell_measurement_reflns_used 9800
_cell_measurement_temperature 150(2)
_cell_measurement_theta_max 26.43
_cell_measurement_theta_min 2.94
_cell_volume 5483.4(5)
_computing_cell_refinement 'SAINT V7.34A (Bruker AXS, 2006)'
_computing_data_collection 'APEX2 (Bruker AXS, 2010)'
_computing_data_reduction 'SAINT V7.34A (Bruker AXS, 2006)'
_computing_molecular_graphics 'SHELXTL (Sheldrick, 2008)'
_computing_publication_material SHELXTL
_computing_structure_refinement 'SHELXL-97 (Sheldrick, 2008)'
_computing_structure_solution 'SHELXS-97 (Sheldrick, 2008)'
_diffrn_ambient_temperature 150(2)
_diffrn_measured_fraction_theta_full 0.992
_diffrn_measured_fraction_theta_max 0.992
_diffrn_measurement_device_type 'Bruker APEX-II CCD'
_diffrn_measurement_method '\f and \w scans'
_diffrn_radiation_monochromator graphite
_diffrn_radiation_probe x-ray
_diffrn_radiation_type MoK\a
_diffrn_radiation_wavelength 0.71073
_diffrn_reflns_av_R_equivalents 0.0327
_diffrn_reflns_av_unetI/netI 0.0267
_diffrn_reflns_limit_h_max 14
_diffrn_reflns_limit_h_min -15
_diffrn_reflns_limit_k_max 25
_diffrn_reflns_limit_k_min -25
_diffrn_reflns_limit_l_max 26
_diffrn_reflns_limit_l_min -27
_diffrn_reflns_number 58028
_diffrn_reflns_theta_full 26.43
_diffrn_reflns_theta_max 26.43
_diffrn_reflns_theta_min 2.93
_diffrn_source 'fine-focus sealed tube'
_exptl_absorpt_coefficient_mu 0.396
_exptl_absorpt_correction_T_max 0.8451
_exptl_absorpt_correction_T_min 0.8177
_exptl_absorpt_correction_type multi-scan
_exptl_absorpt_process_details 'SADABS V2012/1 (Bruker AXS Inc.)'
_exptl_crystal_colour blue
_exptl_crystal_density_diffrn 1.032
_exptl_crystal_density_method 'not measured'
_exptl_crystal_description parallelepiped
_exptl_crystal_F_000 1772
_exptl_crystal_size_max 0.53
_exptl_crystal_size_mid 0.50
_exptl_crystal_size_min 0.44
_platon_squeeze_details ' '
_refine_diff_density_max 0.855
_refine_diff_density_min -0.746
_refine_diff_density_rms 0.103
_refine_ls_extinction_method none
_refine_ls_goodness_of_fit_ref 1.057
_refine_ls_hydrogen_treatment mixed
_refine_ls_matrix_type full
_refine_ls_number_parameters 608
_refine_ls_number_reflns 11183
_refine_ls_number_restraints 2
_refine_ls_restrained_S_all 1.058
_refine_ls_R_factor_all 0.1031
_refine_ls_R_factor_gt 0.0896
_refine_ls_shift/su_max 0.011
_refine_ls_shift/su_mean 0.000
_refine_ls_structure_factor_coef Fsqd
_refine_ls_weighting_details 'calc w=1/[\s^2^(Fo^2^)+(0.0838P)^2^+22.3871P] where P=(Fo^2^+2Fc^2^)/3'
_refine_ls_weighting_scheme calc
_refine_ls_wR_factor_gt 0.2232
_refine_ls_wR_factor_ref 0.2326
_reflns_number_gt 9223
_reflns_number_total 11183
_reflns_threshold_expression >2sigma(I)
_cod_data_source_file c6dt00137h2.cif
_cod_data_source_block coo
_cod_depositor_comments 'Adding full bibliography for 7038220--7038225.cif.'
_cod_original_sg_symbol_H-M 'P 21/n'
_cod_database_code 7038223

loop_
_symmetry_equiv_pos_as_xyz
'x, y, z'
'-x+1/2, y+1/2, -z+1/2'
'-x, -y, -z'
'x-1/2, -y-1/2, z-1/2'

loop_
_atom_site_label
_atom_site_type_symbol
_atom_site_fract_x
_atom_site_fract_y
_atom_site_fract_z
_atom_site_U_iso_or_equiv
_atom_site_adp_type
_atom_site_occupancy
_atom_site_symmetry_multiplicity
_atom_site_calc_flag
_atom_site_refinement_flags
_atom_site_disorder_assembly
_atom_site_disorder_group
Co Co 0.32394(4) 0.18176(3) 0.38374(3) 0.02940(17) Uani 1 1 d . . .
Cl Cl 0.37566(9) 0.20522(6) 0.49117(5) 0.0412(3) Uani 1 1 d . . .
N3 N 0.3084(3) 0.27225(17) 0.33707(17) 0.0348(8) Uani 1 1 d . . .
N2 N 0.1646(3) 0.16542(17) 0.34242(16) 0.0319(7) Uani 1 1 d . . .
N1 N 0.3545(2) 0.08319(17) 0.37685(15) 0.0292(7) Uani 1 1 d . . .
C19 C 0.6255(3) 0.17868(18) 0.46705(17) 0.0246(7) Uani 1 1 d U . .
C14 C 0.3864(4) 0.3189(2) 0.3360(2) 0.0388(10) Uani 1 1 d . A .
C13 C 0.3327(4) 0.3737(2) 0.2990(3) 0.0456(11) Uani 1 1 d . . .
H13A H 0.3673 0.4111 0.2888 0.055 Uiso 1 1 calc R . .
C12 C 0.2252(4) 0.3623(2) 0.2817(2) 0.0453(11) Uani 1 1 d . . .
H12A H 0.1691 0.3904 0.2579 0.054 Uiso 1 1 calc R . .
C11 C 0.2102(3) 0.2991(2) 0.3060(2) 0.0353(9) Uani 1 1 d . . .
C10 C 0.1050(3) 0.2728(2) 0.3000(2) 0.0361(9) Uani 1 1 d . . .
C9 C 0.0861(3) 0.2122(2) 0.3189(2) 0.0335(9) Uani 1 1 d . . .
C8 C -0.0210(3) 0.1833(2) 0.3089(2) 0.0395(10) Uani 1 1 d . . .
H8A H -0.0892 0.2052 0.2948 0.047 Uiso 1 1 calc R . .
C7 C -0.0071(3) 0.1208(2) 0.3231(2) 0.0379(10) Uani 1 1 d . . .
H7A H -0.0631 0.0902 0.3212 0.045 Uiso 1 1 calc R . .
C6 C 0.1107(3) 0.1081(2) 0.34205(19) 0.0315(8) Uani 1 1 d . . .
C5 C 0.1601(3) 0.0479(2) 0.35010(18) 0.0300(8) Uani 1 1 d . . .
C4 C 0.2741(3) 0.0371(2) 0.36150(18) 0.0305(8) Uani 1 1 d . . .
C3 C 0.3191(3) -0.0255(2) 0.3585(2) 0.0334(9) Uani 1 1 d . . .
H3A H 0.2793 -0.0646 0.3480 0.040 Uiso 1 1 calc R . .
C2 C 0.4290(3) -0.0184(2) 0.3734(2) 0.0355(9) Uani 1 1 d . . .
H2A H 0.4809 -0.0515 0.3744 0.043 Uiso 1 1 calc R . .
C1 C 0.4521(3) 0.0488(2) 0.38772(19) 0.0314(8) Uani 1 1 d . A .
C20 C 0.5556(3) 0.0759(2) 0.40962(19) 0.0318(8) Uani 1 1 d . . .
C18 C 0.5652(3) 0.1452(2) 0.41204(19) 0.0306(8) Uani 1 1 d . A .
C17 C 0.5130(3) 0.1906(2) 0.36530(18) 0.0287(8) Uani 1 1 d . . .
C16 C 0.5414(3) 0.2519(2) 0.3946(2) 0.0333(9) Uani 1 1 d . A .
N4 N 0.6117(3) 0.24198(19) 0.4569(2) 0.0435(9) Uani 1 1 d U A .
C15 C 0.4972(4) 0.3138(2) 0.3697(2) 0.0382(9) Uani 1 1 d . . .
C27 C 0.0079(3) 0.3126(2) 0.2647(2) 0.0373(9) Uani 1 1 d . . .
C32 C -0.0534(4) 0.3457(3) 0.2966(3) 0.0554(14) Uani 1 1 d . . .
H32A H -0.0344 0.3447 0.3425 0.066 Uiso 1 1 calc R . .
C31 C -0.1432(5) 0.3807(3) 0.2613(3) 0.0663(17) Uani 1 1 d . . .
H31A H -0.1855 0.4032 0.2838 0.080 Uiso 1 1 calc R . .
C30 C -0.1733(4) 0.3839(3) 0.1951(2) 0.0486(12) Uani 1 1 d . . .
H30A H -0.2326 0.4104 0.1721 0.058 Uiso 1 1 calc R . .
C29 C -0.1163(4) 0.3482(2) 0.1629(2) 0.0447(11) Uani 1 1 d . . .
H29A H -0.1384 0.3478 0.1169 0.054 Uiso 1 1 calc R . .
C28 C -0.0260(4) 0.3125(2) 0.1975(2) 0.0427(10) Uani 1 1 d . . .
H28A H 0.0131 0.2877 0.1748 0.051 Uiso 1 1 calc R . .
C21 C 0.0882(3) -0.0100(2) 0.3413(2) 0.0339(9) Uani 1 1 d . . .
C26 C 0.0077(4) -0.0214(3) 0.2823(2) 0.0492(12) Uani 1 1 d . . .
H26A H -0.0014 0.0083 0.2477 0.059 Uiso 1 1 calc R . .
C25 C -0.0584(4) -0.0750(3) 0.2737(3) 0.0604(16) Uani 1 1 d . . .
H25A H -0.1123 -0.0822 0.2334 0.072 Uiso 1 1 calc R . .
C24 C -0.0463(4) -0.1171(3) 0.3227(3) 0.0586(16) Uani 1 1 d . . .
H24A H -0.0921 -0.1540 0.3164 0.070 Uiso 1 1 calc R . .
C23 C 0.0320(4) -0.1079(2) 0.3824(3) 0.0486(12) Uani 1 1 d . . .
H23A H 0.0395 -0.1380 0.4165 0.058 Uiso 1 1 calc R . .
C22 C 0.0990(3) -0.0537(2) 0.3912(2) 0.0391(10) Uani 1 1 d . . .
H22A H 0.1525 -0.0466 0.4317 0.047 Uiso 1 1 calc R . .
C39 C 0.6555(3) 0.0362(2) 0.42970(19) 0.0307(8) Uani 1 1 d . A .
C44 C 0.6642(3) -0.02053(19) 0.46598(19) 0.0297(8) Uani 1 1 d . . .
H44A H 0.6039 -0.0339 0.4800 0.036 Uiso 1 1 calc R A .
C43 C 0.7586(3) -0.0577(2) 0.48193(19) 0.0308(8) Uani 1 1 d . A .
H43A H 0.7625 -0.0964 0.5059 0.037 Uiso 1 1 calc R . .
C42 C 0.8476(3) -0.0374(2) 0.4623(2) 0.0356(9) Uani 1 1 d . . .
H42A H 0.9123 -0.0627 0.4725 0.043 Uiso 1 1 calc R A .
C41 C 0.8427(3) 0.0193(2) 0.4280(2) 0.0412(10) Uani 1 1 d . A .
H41A H 0.9044 0.0332 0.4156 0.049 Uiso 1 1 calc R . .
C40 C 0.7474(3) 0.0563(2) 0.4116(2) 0.0353(9) Uani 1 1 d . . .
H40A H 0.7445 0.0953 0.3881 0.042 Uiso 1 1 calc R A .
C33 C 0.5701(4) 0.3706(2) 0.3843(2) 0.0457(11) Uani 1 1 d . A .
C38 C 0.6801(4) 0.3646(3) 0.3894(2) 0.0526(13) Uani 1 1 d . . .
H38A H 0.7082 0.3238 0.3823 0.063 Uiso 1 1 calc R A .
C37 C 0.7508(5) 0.4177(4) 0.4048(3) 0.0705(19) Uani 1 1 d . A .
H37A H 0.8263 0.4129 0.4086 0.085 Uiso 1 1 calc R . .
C36 C 0.7098(7) 0.4767(3) 0.4144(3) 0.081(2) Uani 1 1 d . . .
H36A H 0.7569 0.5131 0.4245 0.097 Uiso 1 1 calc R A .
C35 C 0.6017(7) 0.4834(3) 0.4095(4) 0.082(2) Uani 1 1 d . A .
H35A H 0.5739 0.5246 0.4155 0.098 Uiso 1 1 calc R . .
C34 C 0.5317(5) 0.4308(3) 0.3958(3) 0.0631(15) Uani 1 1 d . . .
H34A H 0.4571 0.4360 0.3942 0.076 Uiso 1 1 calc R A .
C45' C 0.6770(4) 0.1534(2) 0.5312(2) 0.0353(11) Uani 0.807(5) 1 d P A 1
H45A H 0.7563 0.1483 0.5371 0.042 Uiso 0.807(5) 1 calc PR A 1
H45B H 0.6465 0.1102 0.5347 0.042 Uiso 0.807(5) 1 calc PR A 1
C46' C 0.6616(5) 0.1954(3) 0.5844(3) 0.0406(12) Uani 0.807(5) 1 d P A 1
H46A H 0.5891 0.2082 0.5818 0.049 Uiso 0.807(5) 1 calc PR A 1
C47' C 0.7410(5) 0.2157(3) 0.6344(3) 0.0488(15) Uani 0.807(5) 1 d P A 1
H47A H 0.8146 0.2038 0.6387 0.059 Uiso 0.807(5) 1 calc PR A 1
H47B H 0.7249 0.2422 0.6662 0.059 Uiso 0.807(5) 1 calc PR A 1
C45 C 0.6455(18) 0.2769(10) 0.5120(10) 0.0353(11) Uani 0.193(5) 1 d P A 2
H45C H 0.5908 0.3117 0.5081 0.042 Uiso 0.193(5) 1 calc PR A 2
H45D H 0.7144 0.2982 0.5113 0.042 Uiso 0.193(5) 1 calc PR A 2
C46 C 0.667(2) 0.2480(12) 0.5813(11) 0.0406(12) Uani 0.193(5) 1 d P A 2
H46B H 0.6101 0.2283 0.5948 0.049 Uiso 0.193(5) 1 calc PR A 2
C47 C 0.780(2) 0.2528(15) 0.6248(12) 0.0488(15) Uani 0.193(5) 1 d P A 2
H47C H 0.8347 0.2727 0.6101 0.059 Uiso 0.193(5) 1 calc PR A 2
H47D H 0.7970 0.2359 0.6675 0.059 Uiso 0.193(5) 1 calc PR A 2
C48 C 0.4630(3) 0.1788(2) 0.2936(2) 0.0350(9) Uani 1 1 d . A .
H48A H 0.409(5) 0.151(3) 0.283(3) 0.069(19) Uiso 1 1 d . . .
H48B H 0.450(6) 0.223(4) 0.269(4) 0.10(3) Uiso 1 1 d . . .
C49 C 0.5320(6) 0.1415(4) 0.2633(3) 0.0396(16) Uani 0.781(6) 1 d P A 1
C50 C 0.4927(6) 0.0769(4) 0.2435(4) 0.063(2) Uani 0.781(6) 1 d P A 1
H50A H 0.4250 0.0632 0.2488 0.075 Uiso 0.781(6) 1 calc PR A 1
C51 C 0.5489(9) 0.0371(4) 0.2185(5) 0.091(3) Uani 0.781(6) 1 d P A 1
H51A H 0.5245 -0.0058 0.2076 0.109 Uiso 0.781(6) 1 calc PR A 1
C52 C 0.6521(8) 0.0609(6) 0.2077(5) 0.077(3) Uani 0.781(6) 1 d P A 1
H52A H 0.6915 0.0344 0.1866 0.092 Uiso 0.781(6) 1 calc PR A 1
C53 C 0.6889(6) 0.1198(4) 0.2279(4) 0.0598(19) Uani 0.781(6) 1 d P A 1
H53A H 0.7563 0.1340 0.2226 0.072 Uiso 0.781(6) 1 calc PR A 1
C54 C 0.6296(5) 0.1611(4) 0.2568(3) 0.0489(16) Uani 0.781(6) 1 d P A 1
C55 C 0.6740(7) 0.2266(4) 0.2790(4) 0.0612(19) Uani 0.781(6) 1 d P A 1
H55A H 0.6238 0.2491 0.2981 0.092 Uiso 0.781(6) 1 calc PR A 1
H55B H 0.6818 0.2512 0.2419 0.092 Uiso 0.781(6) 1 calc PR A 1
H55C H 0.7457 0.2223 0.3114 0.092 Uiso 0.781(6) 1 calc PR A 1
C49' C 0.557(3) 0.1644(15) 0.2595(15) 0.0396(16) Uani 0.219(6) 1 d P A 2
C50' C 0.5733(18) 0.1021(12) 0.2340(9) 0.043(5) Uani 0.219(6) 1 d P A 2
H50B H 0.5342 0.0649 0.2399 0.052 Uiso 0.219(6) 1 calc PR A 2
C51' C 0.661(4) 0.101(2) 0.195(2) 0.091(3) Uani 0.219(6) 1 d P A 2
H51B H 0.6679 0.0635 0.1712 0.109 Uiso 0.219(6) 1 calc PR A 2
C52' C 0.723(2) 0.1495(17) 0.1974(12) 0.068(8) Uani 0.219(6) 1 d P A 2
H52B H 0.7856 0.1464 0.1828 0.081 Uiso 0.219(6) 1 calc PR A 2
C53' C 0.696(2) 0.2064(15) 0.2209(13) 0.0598(19) Uani 0.219(6) 1 d P A 2
H53B H 0.7367 0.2441 0.2185 0.072 Uiso 0.219(6) 1 calc PR A 2
C54' C 0.6096(15) 0.2100(9) 0.2485(8) 0.031(4) Uani 0.219(6) 1 d PD A 2
C55' C 0.583(2) 0.2738(10) 0.2727(14) 0.0612(19) Uani 0.219(6) 1 d PD A 2

loop_
_atom_site_aniso_label
_atom_site_aniso_U_11
_atom_site_aniso_U_22
_atom_site_aniso_U_33
_atom_site_aniso_U_23
_atom_site_aniso_U_13
_atom_site_aniso_U_12
Co 0.0215(3) 0.0370(3) 0.0287(3) 0.0042(2) 0.0060(2) -0.0001(2)
Cl 0.0395(6) 0.0539(7) 0.0322(5) -0.0046(4) 0.0139(4) -0.0135(5)
N3 0.0248(16) 0.0386(19) 0.0398(19) 0.0092(15) 0.0080(14) 0.0023(14)
N2 0.0235(16) 0.0408(19) 0.0308(17) 0.0048(14) 0.0069(13) 0.0022(14)
N1 0.0159(14) 0.0414(19) 0.0278(16) -0.0017(14) 0.0028(12) -0.0006(13)
C19 0.0183(16) 0.0345(16) 0.0186(16) 0.0007(14) 0.0016(13) -0.0046(14)
C14 0.033(2) 0.038(2) 0.047(2) 0.0106(19) 0.0144(19) 0.0011(18)
C13 0.037(2) 0.041(2) 0.061(3) 0.020(2) 0.018(2) 0.0016(19)
C12 0.039(2) 0.044(3) 0.054(3) 0.018(2) 0.016(2) 0.010(2)
C11 0.027(2) 0.042(2) 0.038(2) 0.0115(18) 0.0117(17) 0.0057(17)
C10 0.0252(19) 0.049(3) 0.035(2) 0.0098(18) 0.0113(16) 0.0084(18)
C9 0.0221(18) 0.045(2) 0.033(2) 0.0051(17) 0.0077(15) 0.0023(16)
C8 0.025(2) 0.052(3) 0.042(2) 0.013(2) 0.0094(17) 0.0020(18)
C7 0.0230(19) 0.052(3) 0.040(2) 0.0086(19) 0.0103(17) -0.0012(18)
C6 0.0181(17) 0.046(2) 0.0305(19) 0.0060(17) 0.0066(14) -0.0003(16)
C5 0.0228(18) 0.042(2) 0.0250(18) -0.0023(16) 0.0074(14) -0.0033(16)
C4 0.0227(18) 0.040(2) 0.0270(18) -0.0040(16) 0.0051(14) -0.0035(16)
C3 0.0245(19) 0.035(2) 0.039(2) -0.0075(17) 0.0075(16) -0.0046(16)
C2 0.0256(19) 0.040(2) 0.041(2) -0.0073(18) 0.0103(17) -0.0007(16)
C1 0.0214(18) 0.039(2) 0.032(2) -0.0007(16) 0.0043(15) -0.0002(15)
C20 0.0236(18) 0.042(2) 0.0285(19) 0.0020(16) 0.0054(15) -0.0006(16)
C18 0.0225(18) 0.041(2) 0.0267(19) 0.0042(16) 0.0054(14) -0.0053(16)
C17 0.0183(17) 0.041(2) 0.0272(19) 0.0052(16) 0.0079(14) 0.0012(15)
C16 0.0210(18) 0.038(2) 0.040(2) 0.0030(17) 0.0077(16) -0.0036(16)
N4 0.037(2) 0.0443(17) 0.049(2) 0.0018(17) 0.0112(17) -0.0053(16)
C15 0.033(2) 0.036(2) 0.048(3) 0.0023(19) 0.0168(19) -0.0030(17)
C27 0.026(2) 0.046(2) 0.040(2) 0.0137(19) 0.0090(17) 0.0051(17)
C32 0.041(3) 0.082(4) 0.042(3) 0.007(3) 0.011(2) 0.021(3)
C31 0.051(3) 0.086(4) 0.061(3) 0.006(3) 0.015(3) 0.033(3)
C30 0.033(2) 0.057(3) 0.052(3) 0.016(2) 0.006(2) 0.010(2)
C29 0.033(2) 0.056(3) 0.042(2) 0.011(2) 0.0047(19) 0.003(2)
C28 0.037(2) 0.051(3) 0.041(2) 0.007(2) 0.0140(19) 0.014(2)
C21 0.0208(18) 0.046(2) 0.036(2) -0.0128(18) 0.0093(16) -0.0045(16)
C26 0.030(2) 0.069(3) 0.045(3) -0.018(2) 0.0058(19) -0.010(2)
C25 0.039(3) 0.086(4) 0.056(3) -0.031(3) 0.014(2) -0.027(3)
C24 0.031(2) 0.055(3) 0.092(4) -0.038(3) 0.022(3) -0.017(2)
C23 0.044(3) 0.037(2) 0.076(3) -0.012(2) 0.033(3) -0.011(2)
C22 0.031(2) 0.032(2) 0.057(3) -0.0142(19) 0.0176(19) -0.0075(17)
C39 0.0226(18) 0.036(2) 0.0305(19) 0.0004(16) 0.0038(15) -0.0023(15)
C44 0.0216(17) 0.036(2) 0.0310(19) 0.0004(16) 0.0067(15) -0.0048(15)
C43 0.0294(19) 0.033(2) 0.0269(19) -0.0029(15) 0.0038(15) -0.0034(16)
C42 0.0249(19) 0.046(2) 0.034(2) -0.0030(18) 0.0061(16) 0.0065(17)
C41 0.025(2) 0.058(3) 0.042(2) 0.005(2) 0.0119(17) -0.0017(19)
C40 0.0239(19) 0.044(2) 0.036(2) 0.0069(18) 0.0056(16) -0.0013(17)
C33 0.046(3) 0.045(3) 0.045(3) 0.013(2) 0.011(2) -0.007(2)
C38 0.040(3) 0.071(3) 0.044(3) 0.014(2) 0.008(2) -0.018(2)
C37 0.053(3) 0.094(5) 0.053(3) 0.017(3) -0.003(3) -0.034(3)
C36 0.090(5) 0.064(4) 0.072(4) 0.010(3) -0.002(4) -0.034(4)
C35 0.092(5) 0.054(4) 0.080(5) 0.008(3) -0.004(4) -0.020(3)
C34 0.068(4) 0.050(3) 0.065(4) 0.007(3) 0.009(3) -0.005(3)
C45' 0.035(3) 0.032(2) 0.034(3) 0.005(2) 0.002(2) 0.002(2)
C46' 0.040(3) 0.048(3) 0.034(3) 0.006(2) 0.012(2) 0.012(2)
C47' 0.046(3) 0.060(4) 0.034(3) -0.005(3) 0.001(2) 0.008(3)
C45 0.035(3) 0.032(2) 0.034(3) 0.005(2) 0.002(2) 0.002(2)
C46 0.040(3) 0.048(3) 0.034(3) 0.006(2) 0.012(2) 0.012(2)
C47 0.046(3) 0.060(4) 0.034(3) -0.005(3) 0.001(2) 0.008(3)
C48 0.028(2) 0.048(3) 0.028(2) 0.0052(18) 0.0061(16) -0.0018(18)
C49 0.033(4) 0.050(5) 0.030(2) -0.005(3) 0.000(2) 0.007(3)
C50 0.052(4) 0.079(5) 0.055(4) -0.016(4) 0.012(3) 0.001(4)
C51 0.113(8) 0.055(5) 0.098(7) -0.021(5) 0.021(6) -0.003(5)
C52 0.075(6) 0.089(7) 0.075(6) -0.018(5) 0.036(5) 0.006(5)
C53 0.044(4) 0.080(5) 0.058(4) 0.006(4) 0.018(3) 0.019(4)
C54 0.037(4) 0.064(5) 0.047(4) 0.006(3) 0.013(3) 0.008(3)
C55 0.045(4) 0.068(5) 0.076(5) 0.016(4) 0.026(4) 0.008(4)
C49' 0.033(4) 0.050(5) 0.030(2) -0.005(3) 0.000(2) 0.007(3)
C50' 0.051(13) 0.061(14) 0.028(10) 0.000(9) 0.026(9) 0.004(10)
C51' 0.113(8) 0.055(5) 0.098(7) -0.021(5) 0.021(6) -0.003(5)
C52' 0.048(14) 0.12(3) 0.038(13) 0.006(15) 0.026(11) 0.000(15)
C53' 0.044(4) 0.080(5) 0.058(4) 0.006(4) 0.018(3) 0.019(4)
C54' 0.015(9) 0.054(13) 0.024(9) 0.016(8) 0.005(7) -0.006(8)
C55' 0.045(4) 0.068(5) 0.076(5) 0.016(4) 0.026(4) 0.008(4)

loop_
_atom_type_symbol
_atom_type_description
_atom_type_scat_dispersion_real
_atom_type_scat_dispersion_imag
_atom_type_scat_source
C C 0.0033 0.0016 'International Tables Vol C Tables 4.2.6.8 and 6.1.1.4'
H H 0.0000 0.0000 'International Tables Vol C Tables 4.2.6.8 and 6.1.1.4'
N N 0.0061 0.0033 'International Tables Vol C Tables 4.2.6.8 and 6.1.1.4'
Cl Cl 0.1484 0.1585 'International Tables Vol C Tables 4.2.6.8 and 6.1.1.4'
Co Co 0.3494 0.9721 'International Tables Vol C Tables 4.2.6.8 and 6.1.1.4'

loop_
_geom_angle_atom_site_label_1
_geom_angle_atom_site_label_2
_geom_angle_atom_site_label_3
_geom_angle
N2 Co N1 89.38(13)
N2 Co N3 89.88(14)
N1 Co N3 145.78(14)
N2 Co Cl 116.40(10)
N1 Co Cl 106.12(9)
N3 Co Cl 104.77(11)
C11 N3 C14 105.5(3)
C11 N3 Co 123.0(3)
C14 N3 Co 131.2(3)
C6 N2 C9 107.3(3)
C6 N2 Co 126.4(3)
C9 N2 Co 125.4(3)
C4 N1 C1 104.7(3)
C4 N1 Co 123.8(3)
C1 N1 Co 131.5(3)
N4 C19 C18 109.7(3)
N4 C19 C45' 121.0(4)
C18 C19 C45' 128.0(4)
C15 C14 N3 124.0(4)
C15 C14 C13 126.6(4)
N3 C14 C13 109.3(4)
C12 C13 C14 107.3(4)
C12 C13 H13A 126.3
C14 C13 H13A 126.3
C13 C12 C11 107.2(4)
C13 C12 H12A 126.4
C11 C12 H12A 126.4
N3 C11 C10 126.8(4)
N3 C11 C12 110.5(4)
C10 C11 C12 122.6(4)
C9 C10 C11 125.0(4)
C9 C10 C27 117.8(4)
C11 C10 C27 117.0(4)
C10 C9 N2 125.7(4)
C10 C9 C8 125.4(4)
N2 C9 C8 108.4(4)
C7 C8 C9 108.1(4)
C7 C8 H8A 125.9
C9 C8 H8A 125.9
C8 C7 C6 107.2(4)
C8 C7 H7A 126.4
C6 C7 H7A 126.4
N2 C6 C5 124.8(3)
N2 C6 C7 108.7(4)
C5 C6 C7 126.1(4)
C6 C5 C4 124.6(4)
C6 C5 C21 118.0(3)
C4 C5 C21 117.2(4)
N1 C4 C5 126.1(4)
N1 C4 C3 111.2(3)
C5 C4 C3 122.7(4)
C2 C3 C4 107.1(4)
C2 C3 H3A 126.4
C4 C3 H3A 126.4
C3 C2 C1 106.8(4)
C3 C2 H2A 126.6
C1 C2 H2A 126.6
C20 C1 N1 124.5(4)
C20 C1 C2 125.5(4)
N1 C1 C2 110.0(3)
C1 C20 C18 118.6(4)
C1 C20 C39 122.1(4)
C18 C20 C39 119.3(3)
C19 C18 C17 107.8(4)
C19 C18 C20 123.1(4)
C17 C18 C20 128.9(4)
C18 C17 C16 106.1(3)
C18 C17 C48 126.8(4)
C16 C17 C48 125.3(4)
N4 C16 C17 107.8(4)
N4 C16 C15 124.2(4)
C17 C16 C15 127.6(4)
C19 N4 C45 113.0(9)
C19 N4 C16 108.6(4)
C45 N4 C16 135.9(10)
C14 C15 C16 119.4(4)
C14 C15 C33 122.0(4)
C16 C15 C33 118.5(4)
C32 C27 C28 118.5(4)
C32 C27 C10 122.1(4)
C28 C27 C10 119.2(4)
C27 C32 C31 119.5(5)
C27 C32 H32A 120.3
C31 C32 H32A 120.3
C30 C31 C32 122.3(5)
C30 C31 H31A 118.9
C32 C31 H31A 118.9
C31 C30 C29 118.6(4)
C31 C30 H30A 120.7
C29 C30 H30A 120.7
C30 C29 C28 119.9(5)
C30 C29 H29A 120.1
C28 C29 H29A 120.1
C27 C28 C29 121.1(4)
C27 C28 H28A 119.5
C29 C28 H28A 119.5
C22 C21 C26 118.4(4)
C22 C21 C5 120.8(4)
C26 C21 C5 120.8(4)
C25 C26 C21 121.1(5)
C25 C26 H26A 119.5
C21 C26 H26A 119.5
C24 C25 C26 119.7(5)
C24 C25 H25A 120.1
C26 C25 H25A 120.1
C25 C24 C23 121.5(5)
C25 C24 H24A 119.3
C23 C24 H24A 119.3
C24 C23 C22 118.9(5)
C24 C23 H23A 120.6
C22 C23 H23A 120.6
C21 C22 C23 120.4(5)
C21 C22 H22A 119.8
C23 C22 H22A 119.8
C44 C39 C40 118.0(4)
C44 C39 C20 123.7(4)
C40 C39 C20 118.3(4)
C43 C44 C39 121.8(4)
C43 C44 H44A 119.1
C39 C44 H44A 119.1
C44 C43 C42 119.1(4)
C44 C43 H43A 120.5
C42 C43 H43A 120.5
C41 C42 C43 120.6(4)
C41 C42 H42A 119.7
C43 C42 H42A 119.7
C42 C41 C40 120.3(4)
C42 C41 H41A 119.9
C40 C41 H41A 119.9
C41 C40 C39 120.3(4)
C41 C40 H40A 119.9
C39 C40 H40A 119.9
C34 C33 C38 118.1(5)
C34 C33 C15 121.4(5)
C38 C33 C15 120.5(5)
C33 C38 C37 121.1(6)
C33 C38 H38A 119.5
C37 C38 H38A 119.5
C36 C37 C38 119.3(6)
C36 C37 H37A 120.3
C38 C37 H37A 120.3
C35 C36 C37 120.2(6)
C35 C36 H36A 119.9
C37 C36 H36A 119.9
C36 C35 C34 120.9(7)
C36 C35 H35A 119.6
C34 C35 H35A 119.6
C33 C34 C35 120.3(6)
C33 C34 H34A 119.8
C35 C34 H34A 119.8
C19 C45' C46' 113.4(4)
C19 C45' H45A 108.9
C46' C45' H45A 108.9
C19 C45' H45B 108.9
C46' C45' H45B 108.9
H45A C45' H45B 107.7
C47' C46' C45' 124.8(5)
C47' C46' H46A 117.6
C45' C46' H46A 117.6
C46' C47' H47A 120.0
C46' C47' H47B 120.0
H47A C47' H47B 120.0
N4 C45 C46 123.9(18)
N4 C45 H45C 106.3
C46 C45 H45C 106.3
N4 C45 H45D 106.3
C46 C45 H45D 106.3
H45C C45 H45D 106.4
C47 C46 C45 117(2)
C47 C46 H46B 121.7
C45 C46 H46B 121.7
C46 C47 H47C 120.0
C46 C47 H47D 120.0
H47C C47 H47D 120.0
C49 C48 C17 114.5(4)
C49 C48 C49' 21.5(10)
C17 C48 C49' 110.5(11)
C49 C48 H48A 94(4)
C17 C48 H48A 115(4)
C49' C48 H48A 113(4)
C49 C48 H48B 105(4)
C17 C48 H48B 110(4)
C49' C48 H48B 87(4)
H48A C48 H48B 117(6)
C54 C49 C50 119.8(7)
C54 C49 C48 125.3(6)
C50 C49 C48 114.7(6)
C51 C50 C49 121.3(8)
C51 C50 H50A 119.4
C49 C50 H50A 119.4
C50 C51 C52 118.2(9)
C50 C51 H51A 120.9
C52 C51 H51A 120.9
C53 C52 C51 119.7(8)
C53 C52 H52A 120.2
C51 C52 H52A 120.2
C52 C53 C54 121.2(8)
C52 C53 H53A 119.4
C54 C53 H53A 119.4
C49 C54 C53 119.6(7)
C49 C54 C55 121.0(7)
C53 C54 C55 119.4(7)
C54 C55 H55A 109.5
C54 C55 H55B 109.5
H55A C55 H55B 109.5
C54 C55 H55C 109.5
H55A C55 H55C 109.5
H55B C55 H55C 109.5
C54' C49' C50' 118(3)
C54' C49' C48 118(3)
C50' C49' C48 123(2)
C49' C50' C51' 115(3)
C49' C50' H50B 122.5
C51' C50' H50B 122.5
C52' C51' C50' 119(3)
C52' C51' H51B 120.3
C50' C51' H51B 120.3
C51' C52' C53' 119(3)
C51' C52' H52B 120.6
C53' C52' H52B 120.6
C54' C53' C52' 121(3)
C54' C53' H53B 119.5
C52' C53' H53B 119.5
C49' C54' C53' 126(3)
C49' C54' C55' 115(2)
C53' C54' C55' 119(2)

loop_
_geom_bond_atom_site_label_1
_geom_bond_atom_site_label_2
_geom_bond_distance
Co N2 1.998(3)
Co N1 2.097(4)
Co N3 2.114(4)
Co Cl 2.2708(11)
N3 C11 1.358(5)
N3 C14 1.396(5)
N2 C6 1.374(5)
N2 C9 1.382(5)
N1 C4 1.372(5)
N1 C1 1.398(5)
C19 N4 1.336(5)
C19 C18 1.397(5)
C19 C45' 1.445(6)
C14 C15 1.393(6)
C14 C13 1.443(6)
C13 C12 1.335(7)
C13 H13A 0.9500
C12 C11 1.446(6)
C12 H12A 0.9500
C11 C10 1.423(6)
C10 C9 1.365(6)
C10 C27 1.500(6)
C9 C8 1.453(6)
C8 C7 1.334(6)
C8 H8A 0.9500
C7 C6 1.464(5)
C7 H7A 0.9500
C6 C5 1.389(6)
C5 C4 1.424(5)
C5 C21 1.491(6)
C4 C3 1.431(6)
C3 C2 1.355(5)
C3 H3A 0.9500
C2 C1 1.442(6)
C2 H2A 0.9500
C1 C20 1.387(5)
C20 C18 1.443(6)
C20 C39 1.473(5)
C18 C17 1.399(5)
C17 C16 1.421(6)
C17 C48 1.511(6)
C16 N4 1.395(6)
C16 C15 1.443(6)
N4 C45 1.35(2)
C15 C33 1.479(6)
C27 C32 1.372(7)
C27 C28 1.388(6)
C32 C31 1.382(7)
C32 H32A 0.9500
C31 C30 1.368(8)
C31 H31A 0.9500
C30 C29 1.365(7)
C30 H30A 0.9500
C29 C28 1.391(6)
C29 H29A 0.9500
C28 H28A 0.9500
C21 C22 1.383(7)
C21 C26 1.404(6)
C26 C25 1.375(7)
C26 H26A 0.9500
C25 C24 1.346(9)
C25 H25A 0.9500
C24 C23 1.394(8)
C24 H24A 0.9500
C23 C22 1.393(6)
C23 H23A 0.9500
C22 H22A 0.9500
C39 C44 1.402(6)
C39 C40 1.408(6)
C44 C43 1.388(6)
C44 H44A 0.9500
C43 C42 1.392(6)
C43 H43A 0.9500
C42 C41 1.383(6)
C42 H42A 0.9500
C41 C40 1.395(6)
C41 H41A 0.9500
C40 H40A 0.9500
C33 C34 1.392(8)
C33 C38 1.385(7)
C38 C37 1.403(8)
C38 H38A 0.9500
C37 C36 1.373(11)
C37 H37A 0.9500
C36 C35 1.362(11)
C36 H36A 0.9500
C35 C34 1.388(8)
C35 H35A 0.9500
C34 H34A 0.9500
C45' C46' 1.501(8)
C45' H45A 0.9900
C45' H45B 0.9900
C46' C47' 1.316(8)
C46' H46A 0.9500
C47' H47A 0.9500
C47' H47B 0.9500
C45 C46 1.56(3)
C45 H45C 0.9900
C45 H45D 0.9900
C46 C47 1.47(3)
C46 H46B 0.9500
C47 H47C 0.9500
C47 H47D 0.9500
C48 C49 1.468(9)
C48 C49' 1.62(4)
C48 H48A 0.88(7)
C48 H48B 1.04(8)
C49 C54 1.358(10)
C49 C50 1.450(11)
C50 C51 1.312(12)
C50 H50A 0.9500
C51 C52 1.491(14)
C51 H51A 0.9500
C52 C53 1.336(14)
C52 H52A 0.9500
C53 C54 1.408(10)
C53 H53A 0.9500
C54 C55 1.496(11)
C55 H55A 0.9800
C55 H55B 0.9800
C55 H55C 0.9800
C49' C54' 1.22(4)
C49' C50' 1.44(4)
C50' C51' 1.58(5)
C50' H50B 0.9500
C51' C52' 1.28(5)
C51' H51B 0.9500
C52' C53' 1.37(4)
C52' H52B 0.9500
C53' C54' 1.40(3)
C53' H53B 0.9500
C54' C55' 1.500(2)

loop_
_platon_squeeze_void_nr
_platon_squeeze_void_average_x
_platon_squeeze_void_average_y
_platon_squeeze_void_average_z
_platon_squeeze_void_volume
_platon_squeeze_void_count_electrons
_platon_squeeze_void_content
1 -0.022 0.000 0.000 960 139 ' '
2 0.038 0.500 0.500 960 139 ' '
